data_7706200
loop_
_publ_author_name
'Li, Yue'
'Kong, Qing-Rong'
'Guo, Ying'
'Tang, Zheng'

_publ_section_title
;
 Thermal hysteresis induced by external pressure in a 3D Hofmann-type
 SCO-MOF.
;
_journal_issue 4
_journal_name_full 'Dalton transactions (Cambridge, England : 2003)'
_journal_page_first 1384
_journal_page_last 1389
_journal_paper_doi 10.1039/d0dt03796f
_journal_volume 50
_journal_year 2021
_chemical_formula_moiety 'C16 H10 Br2 Fe N6 Pt, 4(H2 O)'
_chemical_formula_sum 'C16 H18 Br2 Fe N6 O4 Pt'
_chemical_formula_weight 769.12
_space_group_crystal_system tetragonal
_space_group_IT_number 83
_space_group_name_Hall '-P 4'
_space_group_name_H-M_alt 'P 4/m'
_atom_sites_solution_hydrogens mixed
_atom_sites_solution_primary dual
_audit_creation_date 2020-07-14
_audit_creation_method
;
Olex2 1.2
(compiled 2018.05.29 svn.r3508 for OlexSys, GUI svn.r5506)
;
_audit_update_record
;
2020-08-13 deposited with the CCDC.	2020-12-22 downloaded from the CCDC.
;
_cell_angle_alpha 90
_cell_angle_beta 90
_cell_angle_gamma 90
_cell_formula_units_Z 1
_cell_length_a 7.3121(5)
_cell_length_b 7.3121(5)
_cell_length_c 13.3878(18)
_cell_measurement_reflns_used 1292
_cell_measurement_temperature 95(1)
_cell_measurement_theta_max 27.6370
_cell_measurement_theta_min 4.1340
_cell_volume 715.80(12)
_computing_cell_refinement 'CrysAlisPro 1.171.39.29d (Rigaku OD, 2017)'
_computing_data_collection 'CrysAlisPro 1.171.39.29d (Rigaku OD, 2017)'
_computing_data_reduction 'CrysAlisPro 1.171.39.29d (Rigaku OD, 2017)'
_computing_molecular_graphics 'Olex2 (Dolomanov et al., 2009)'
_computing_publication_material 'Olex2 (Dolomanov et al., 2009)'
_computing_structure_refinement 'ShelXL (Sheldrick, 2015)'
_computing_structure_solution 'ShelXT (Sheldrick, 2015)'
_diffrn_ambient_environment N~2~
_diffrn_ambient_temperature 95(1)
_diffrn_detector 'CCD plate'
_diffrn_measured_fraction_theta_full 0.994
_diffrn_measured_fraction_theta_max 0.915
_diffrn_measurement_details
;
List of Runs (angles in degrees, time in seconds):

  # Type    Start    End  Width  t~exp~   \w     \q     \k     \f   Frames
#--------------------------------------------------------------------------
  1  \w     31.00  58.00   0.50   70.00    --    0.10  16.00 -64.00   54
  2  \w    -50.00  -8.00   0.50   70.00    --    0.10 -82.00-180.00   84
  3  \w    -56.00   7.00   0.50   70.00    --    0.10 -82.00-120.00  126
;
_diffrn_measurement_device 'four-circle diffractometer'
_diffrn_measurement_device_type 'XtaLAB AFC12 (RINC): Kappa single'
_diffrn_measurement_method '\w scans'
_diffrn_orient_matrix_type 'CrysAlisPro convention (1999,Acta A55,543-557)'
_diffrn_orient_matrix_UB_11 -0.0932420000
_diffrn_orient_matrix_UB_12 -0.0179849000
_diffrn_orient_matrix_UB_13 0.0104438000
_diffrn_orient_matrix_UB_21 -0.0174985000
_diffrn_orient_matrix_UB_22 -0.0100844000
_diffrn_orient_matrix_UB_23 -0.0518223000
_diffrn_orient_matrix_UB_31 0.0195182000
_diffrn_orient_matrix_UB_32 -0.0949512000
_diffrn_orient_matrix_UB_33 0.0033966000
_diffrn_radiation_monochromator graphite
_diffrn_radiation_probe x-ray
_diffrn_radiation_type MoK\a
_diffrn_radiation_wavelength 0.71073
_diffrn_reflns_av_R_equivalents 0.0724
_diffrn_reflns_av_unetI/netI 0.0610
_diffrn_reflns_Laue_measured_fraction_full 0.994
_diffrn_reflns_Laue_measured_fraction_max 0.915
_diffrn_reflns_limit_h_max 9
_diffrn_reflns_limit_h_min -9
_diffrn_reflns_limit_k_max 10
_diffrn_reflns_limit_k_min -7
_diffrn_reflns_limit_l_max 16
_diffrn_reflns_limit_l_min -17
_diffrn_reflns_number 3800
_diffrn_reflns_point_group_measured_fraction_full 0.994
_diffrn_reflns_point_group_measured_fraction_max 0.915
_diffrn_reflns_theta_full 25.242
_diffrn_reflns_theta_max 29.295
_diffrn_reflns_theta_min 3.941
_diffrn_source 'fine-focus sealed X-ray tube'
_diffrn_source_type 'Enhance (Mo) X-ray Source'
_exptl_absorpt_coefficient_mu 8.205
_exptl_absorpt_correction_T_max 1.00000
_exptl_absorpt_correction_T_min 0.22797
_exptl_absorpt_correction_type multi-scan
_exptl_absorpt_process_details
;
CrysAlisPro 1.171.39.29d (Rigaku Oxford Diffraction, 2017)
Empirical absorption correction using spherical harmonics,
 implemented in SCALE3 ABSPACK scaling algorithm.
;
_exptl_crystal_colour 'clear reddish red'
_exptl_crystal_colour_lustre clear
_exptl_crystal_colour_modifier reddish
_exptl_crystal_colour_primary red
_exptl_crystal_density_diffrn 1.784
_exptl_crystal_description plate
_exptl_crystal_F_000 362
_exptl_crystal_size_max 0.1
_exptl_crystal_size_mid 0.1
_exptl_crystal_size_min 0.05
_refine_diff_density_max 1.681
_refine_diff_density_min -2.197
_refine_diff_density_rms 0.287
_refine_ls_extinction_method none
_refine_ls_goodness_of_fit_ref 1.077
_refine_ls_hydrogen_treatment constr
_refine_ls_matrix_type full
_refine_ls_number_parameters 95
_refine_ls_number_reflns 949
_refine_ls_number_restraints 77
_refine_ls_restrained_S_all 1.113
_refine_ls_R_factor_all 0.0595
_refine_ls_R_factor_gt 0.0561
_refine_ls_shift/su_max 0.000
_refine_ls_shift/su_mean 0.000
_refine_ls_structure_factor_coef Fsqd
_refine_ls_weighting_details 'w=1/[\s^2^(Fo^2^)+(0.1221P)^2^] where P=(Fo^2^+2Fc^2^)/3'
_refine_ls_weighting_scheme calc
_refine_ls_wR_factor_gt 0.1531
_refine_ls_wR_factor_ref 0.1554
_reflns_Friedel_coverage 0.000
_reflns_number_gt 908
_reflns_number_total 949
_reflns_threshold_expression 'I > 2\s(I)'
_cod_data_source_file d0dt03796f2.cif
_cod_data_source_block 1_95K
_cod_depositor_comments 'Adding full bibliography for 7706197--7706200.cif.'
_cod_original_cell_volume 715.80(14)
_cod_database_code 7706200
_shelx_shelxl_version_number 2014/7
_shelx_space_group_comment
;
The symmetry employed for this shelxl refinement is uniquely defined
by the following loop, which should always be used as a source of
symmetry information in preference to the above space-group names.
They are only intended as comments.
;
_shelx_estimated_absorpt_t_max 0.684
_shelx_estimated_absorpt_t_min 0.494
_reflns_odcompleteness_completeness 99.19
_reflns_odcompleteness_iscentric 1
_reflns_odcompleteness_theta 26.32
_olex2_refinement_description
;
1. Fixed Uiso
 At 1.2 times of:
  All C(H) groups
 At 1.5 times of:
  All O(H,H) groups
2. Restrained distances
 N1-Fe1
 2 with sigma of 0.02
 N1-C1 = C2-C3 = C4-C5
 1.38 with sigma of 0.02
 C6-Br1
 1.9 with sigma of 0.02
 C3-C6
 1.5 with sigma of 0.02
 C2-C6
 2.55 with sigma of 0.02
3. Restrained planarity
 C1, C2, C3, C4, C5, N1, Br1, C6
 with sigma of 0.1
4. Rigid bond restraints
 C1, C2, C3, C4, C5, N1, Br1, C6
 with sigma for 1-2 distances of 0.01 and sigma for 1-3 distances of 0.01
5. Uiso/Uaniso restraints and constraints
Uanis(C1) \\sim Ueq, Uanis(C2) \\sim Ueq, Uanis(C3) \\sim Ueq, Uanis(C4) \\sim
Ueq, Uanis(C5) \\sim Ueq, Uanis(N1) \\sim Ueq, Uanis(Br1) \\sim Ueq, Uanis(C6)
\\sim Ueq: with sigma of 0.01 and sigma for terminal atoms of 0.02
6. Others
 Fixed Sof: C1(0.25) H1(0.25) C2(0.25) H2(0.25) C3(0.25) C4(0.25) H4(0.25)
 C5(0.25) H5(0.25) N1(0.25) Br1(0.25) C6(0.25) H6(0.25) O1(0.25) H1a(0.25)
 H1b(0.25) O2(0.25) H2a(0.25) H2b(0.25)
7.a Riding coordinates:
 O1(H1a,H1b), O2(H2a,H2b)
7.b Aromatic/amide H refined with riding coordinates:
 C1(H1), C2(H2), C4(H4), C5(H5), C6(H6)
7.c Fitted hexagon refined as free rotating group:
 C1(C2,C3,C4,C5,N1)
;
_olex2_submission_special_instructions 'No special instructions were received'
_oxdiff_exptl_absorpt_empirical_details
;
Empirical correction (ABSPACK) includes:
- Absorption correction using spherical harmonics
- Frame scaling
;
_oxdiff_exptl_absorpt_empirical_full_max 2.643
_oxdiff_exptl_absorpt_empirical_full_min 0.479

loop_
_space_group_symop_operation_xyz
'x, y, z'
'-x, -y, z'
'-y, x, z'
'y, -x, z'
'-x, -y, -z'
'x, y, -z'
'y, -x, -z'
'-y, x, -z'

loop_
_atom_site_label
_atom_site_type_symbol
_atom_site_fract_x
_atom_site_fract_y
_atom_site_fract_z
_atom_site_U_iso_or_equiv
_atom_site_adp_type
_atom_site_occupancy
_atom_site_site_symmetry_order
_atom_site_calc_flag
_atom_site_refinement_flags_posn
_atom_site_refinement_flags_adp
_atom_site_refinement_flags_occupancy
_atom_site_disorder_assembly
_atom_site_disorder_group
Pt1 Pt 1.0000 0.0000 0.5000 0.0237(3) Uani 1 8 d S T P A .
Fe1 Fe 0.5000 0.5000 0.5000 0.0218(6) Uani 1 8 d DS T P . .
N2 N 0.6963(14) 0.3032(13) 0.5000 0.032(2) Uani 1 2 d S T P A .
C7 C 0.8057(15) 0.1932(15) 0.5000 0.027(2) Uani 1 2 d S T P . .
C1 C 0.321(6) 0.501(9) 0.3088(19) 0.066(7) Uani 0.25 1 d D U . A -1
H1 H 0.2173 0.5062 0.3516 0.079 Uiso 0.25 1 calc R . . A -1
C2 C 0.297(4) 0.494(6) 0.206(2) 0.072(8) Uani 0.25 1 d DG U . A -1
H2 H 0.1770 0.4938 0.1784 0.086 Uiso 0.25 1 calc R . . A -1
C3 C 0.448(4) 0.487(5) 0.1431(9) 0.074(8) Uani 0.25 1 d DG U . A -1
C4 C 0.623(4) 0.487(7) 0.1834(18) 0.073(7) Uani 0.25 1 d DG U . A -1
H4 H 0.7268 0.4821 0.1405 0.088 Uiso 0.25 1 calc R . . A -1
C5 C 0.647(6) 0.494(9) 0.286(2) 0.068(7) Uani 0.25 1 d DG U . A -1
H5 H 0.7671 0.4945 0.3138 0.082 Uiso 0.25 1 calc R . . A -1
N1 N 0.496(7) 0.502(10) 0.3490(9) 0.043(3) Uani 0.25 1 d DG U . A -1
Br1 Br 0.190(2) 0.499(2) -0.0031(14) 0.218(6) Uani 0.25 1 d D U . A -1
C6 C 0.436(3) 0.457(7) 0.0329(17) 0.097(9) Uani 0.25 1 d D U . A -1
H6 H 0.5330 0.4241 -0.0106 0.116 Uiso 0.25 1 calc R . . A -1
O1 O 0.988(17) 0.488(19) 0.284(5) 0.12(3) Uani 0.25 1 d . . . B -1
H1A H 0.9734 0.3700 0.2818 0.173 Uiso 0.25 1 d R . . B -1
H1B H 0.9153 0.5296 0.2376 0.173 Uiso 0.25 1 d R . . B -1
O2 O 1.002(12) 0.133(15) 0.195(8) 0.21(5) Uani 0.25 1 d . . . C -1
H2A H 0.9992 0.0183 0.2113 0.319 Uiso 0.25 1 d R . . C -1
H2B H 1.0519 0.1343 0.1357 0.319 Uiso 0.25 1 d R . . C -1

loop_
_atom_site_aniso_label
_atom_site_aniso_U_11
_atom_site_aniso_U_22
_atom_site_aniso_U_33
_atom_site_aniso_U_23
_atom_site_aniso_U_13
_atom_site_aniso_U_12
Pt1 0.0199(3) 0.0199(3) 0.0315(5) 0.000 0.000 0.000
Fe1 0.0143(7) 0.0143(7) 0.0368(14) 0.000 0.000 0.000
N2 0.025(4) 0.021(4) 0.051(6) 0.000 0.000 -0.005(3)
C7 0.021(4) 0.021(4) 0.038(5) 0.000 0.000 -0.005(4)
C1 0.064(9) 0.069(13) 0.066(9) 0.004(10) -0.007(8) -0.004(10)
C2 0.069(10) 0.079(13) 0.068(9) 0.001(10) -0.012(7) -0.002(10)
C3 0.072(10) 0.079(14) 0.071(8) 0.004(10) -0.006(6) 0.003(10)
C4 0.071(9) 0.080(13) 0.068(8) 0.003(10) 0.009(7) 0.001(10)
C5 0.066(9) 0.072(13) 0.067(9) 0.000(10) 0.003(7) 0.001(10)
N1 0.053(8) 0.030(8) 0.046(6) 0.003(10) -0.003(7) 0.001(10)
Br1 0.182(9) 0.360(16) 0.112(6) 0.005(12) -0.105(8) 0.003(10)
C6 0.109(10) 0.100(14) 0.080(9) -0.008(10) 0.002(8) -0.008(10)
O1 0.08(4) 0.13(5) 0.14(5) 0.06(6) 0.04(5) 0.00(3)
O2 0.06(3) 0.31(13) 0.27(10) 0.01(9) 0.00(6) 0.01(8)

loop_
_atom_type_symbol
_atom_type_description
_atom_type_scat_dispersion_real
_atom_type_scat_dispersion_imag
_atom_type_scat_source
C C 0.0033 0.0016 'International Tables Vol C Tables 4.2.6.8 and 6.1.1.4'
H H 0.0000 0.0000 'International Tables Vol C Tables 4.2.6.8 and 6.1.1.4'
Br Br -0.2901 2.4595 'International Tables Vol C Tables 4.2.6.8 and 6.1.1.4'
Fe Fe 0.3463 0.8444 'International Tables Vol C Tables 4.2.6.8 and 6.1.1.4'
N N 0.0061 0.0033 'International Tables Vol C Tables 4.2.6.8 and 6.1.1.4'
O O 0.0106 0.0060 'International Tables Vol C Tables 4.2.6.8 and 6.1.1.4'
Pt Pt -1.7033 8.3905 'International Tables Vol C Tables 4.2.6.8 and 6.1.1.4'

loop_
_geom_angle_atom_site_label_1
_geom_angle_atom_site_label_2
_geom_angle_atom_site_label_3
_geom_angle
_geom_angle_site_symmetry_1
_geom_angle_site_symmetry_3
_geom_angle_publ_flag
C7 Pt1 C7 180.0(4) 7_666 3_645 ?
C7 Pt1 C7 90.001(2) 7_666 . ?
C7 Pt1 C7 89.999(2) 3_645 . ?
C7 Pt1 C7 90.000(2) 3_645 5_756 ?
C7 Pt1 C7 90.000(2) 7_666 5_756 ?
C7 Pt1 C7 180.0 5_756 . ?
N2 Fe1 N2 90.0 . 7_566 ?
N2 Fe1 N2 90.000(1) 3_655 5_666 ?
N2 Fe1 N2 180.0 7_566 3_655 ?
N2 Fe1 N2 180.0 . 5_666 ?
N2 Fe1 N2 90.000(2) 7_566 5_666 ?
N2 Fe1 N2 90.000(1) . 3_655 ?
N1 Fe1 N2 89.2(18) . 5_666 ?
N1 Fe1 N2 89.6(17) . 7_566 ?
N1 Fe1 N2 90.8(18) . . ?
N1 Fe1 N2 90.4(17) . 3_655 ?
C7 N2 Fe1 179.9(10) . . ?
N2 C7 Pt1 179.7(11) . . ?
C2 C1 N1 120.0 . . ?
C1 C2 C3 120.0 . . ?
C2 C3 C6 123.7(16) . . ?
C4 C3 C2 120.0 . . ?
C4 C3 C6 116.0(16) . . ?
C3 C4 C5 120.0 . . ?
N1 C5 C4 120.0 . . ?
C1 N1 Fe1 114(3) . . ?
C5 N1 Fe1 126(3) . . ?
C5 N1 C1 120.0 . . ?
C3 C6 Br1 106.6(14) . . ?

loop_
_geom_bond_atom_site_label_1
_geom_bond_atom_site_label_2
_geom_bond_distance
_geom_bond_site_symmetry_2
_geom_bond_publ_flag
Pt1 C7 2.004(11) 7_666 ?
Pt1 C7 2.004(11) 5_756 ?
Pt1 C7 2.004(11) 3_645 ?
Pt1 C7 2.004(11) . ?
Fe1 N2 2.032(11) 7_566 ?
Fe1 N2 2.032(11) . ?
Fe1 N2 2.032(11) 5_666 ?
Fe1 N2 2.032(11) 3_655 ?
Fe1 N1 2.022(12) . ?
N2 C7 1.134(18) . ?
C1 C2 1.3900 . ?
C1 N1 1.3900 . ?
C2 C3 1.3900 . ?
C3 C4 1.3900 . ?
C3 C6 1.494(17) . ?
C4 C5 1.3900 . ?
C5 N1 1.3900 . ?
Br1 C6 1.89(2) . ?

loop_
_geom_hbond_atom_site_label_D
_geom_hbond_atom_site_label_H
_geom_hbond_atom_site_label_A
_geom_hbond_distance_DH
_geom_hbond_distance_HA
_geom_hbond_distance_DA
_geom_hbond_angle_DHA
_geom_hbond_site_symmetry_A
C2 H2 Br1 0.95 2.43 2.91(3) 110.6 .
C5 H5 O1 0.95 1.66 2.49(13) 143.3 .
O1 H1A O2 0.87 2.10 2.86(17) 145.7 .
